data_7156000
loop_
_publ_author_name
'Balgobin, Sinead M. C.'
'Brookes, Dominic J.'
'Jiang, Junxiang'
'Pritchard, Robin G.'
'Wallace, Timothy W.'

_publ_section_title
;
 Axial stereocontrol in tropos dibenz[c,e]azepines: the individual and
 cooperative effects of alkyl substituents
;
_journal_name_full 'Organic &amp; Biomolecular Chemistry'
_journal_paper_doi 10.1039/C7OB02385E
_journal_year 2017
_chemical_compound_source 'synthesis as described'
_chemical_formula_moiety 'C23 H22 N2 O4 S1'
_chemical_formula_sum 'C23 H22 N2 O4 S'
_chemical_formula_weight 422.48
_chemical_name_systematic
;
6,7-dihydro-5-(1-methylethyl)-6-[(2-nitrophenyl)sulfonyl]-5H-dibenz[c,e]azepine
;
_space_group_crystal_system monoclinic
_space_group_IT_number 14
_space_group_name_Hall '-P 2ybc'
_space_group_name_H-M_alt 'P 1 21/c 1'
_symmetry_cell_setting monoclinic
_symmetry_Int_Tables_number 14
_symmetry_space_group_name_Hall '-P 2ybc'
_symmetry_space_group_name_H-M 'P 1 21/c 1'
_atom_sites_solution_hydrogens geom
_audit_conform_dict_location ftp://ftp.iucr.org/pub/cif_core.dic
_audit_conform_dict_name cif_core.dic
_audit_conform_dict_version 2.4
_audit_creation_date 2013-06-24T11:19:26-00:00
_audit_creation_method 'WinGX routine CIF_UPDATE'
_audit_update_record
;
2014-06-14 deposited with the CCDC.
2017-11-17 downloaded from the CCDC.
;
_cell_angle_alpha 90
_cell_angle_beta 106.099(10)
_cell_angle_gamma 90
_cell_formula_units_Z 4
_cell_length_a 10.1508(10)
_cell_length_b 14.2203(12)
_cell_length_c 14.6966(14)
_cell_measurement_reflns_used 0
_cell_measurement_temperature 150(2)
_cell_measurement_theta_max 27
_cell_measurement_theta_min 3
_cell_measurement_wavelength 0.71073
_cell_volume 2038.2(3)
_computing_molecular_graphics 'Ortep-3 for Windows (Farrugia, 1997)'
_computing_publication_material 'WinGX publication routines (Farrugia, 1999)'
_computing_structure_refinement 'SHELXL-2013 (Sheldrick, 2013)'
_diffrn_ambient_temperature 150(2)
_diffrn_measured_fraction_theta_full 0.992
_diffrn_measured_fraction_theta_max 0.99
_diffrn_radiation_probe x-ray
_diffrn_radiation_type MoK\a
_diffrn_radiation_wavelength 0.71073
_diffrn_reflns_av_R_equivalents 0.0555
_diffrn_reflns_Laue_measured_fraction_full 0.992
_diffrn_reflns_Laue_measured_fraction_max 0.99
_diffrn_reflns_limit_h_max 12
_diffrn_reflns_limit_h_min -12
_diffrn_reflns_limit_k_max 16
_diffrn_reflns_limit_k_min -17
_diffrn_reflns_limit_l_max 18
_diffrn_reflns_limit_l_min -9
_diffrn_reflns_number 6500
_diffrn_reflns_point_group_measured_fraction_full 0.992
_diffrn_reflns_point_group_measured_fraction_max 0.99
_diffrn_reflns_theta_full 25.242
_diffrn_reflns_theta_max 26.372
_diffrn_reflns_theta_min 3.189
_exptl_absorpt_coefficient_mu 0.192
_exptl_absorpt_correction_T_max 1.00000
_exptl_absorpt_correction_T_min 0.81442
_exptl_absorpt_correction_type multi-scan
_exptl_absorpt_process_details
;
CrysAlisPro, Agilent Technologies,
Version 1.171.36.28 (release 01-02-2013 CrysAlis171 .NET)
(compiled Feb  1 2013,16:14:44)
Empirical absorption correction using spherical harmonics,
 implemented in SCALE3 ABSPACK scaling algorithm.
;
_exptl_crystal_colour colourless
_exptl_crystal_density_diffrn 1.377
_exptl_crystal_density_method 'not measured'
_exptl_crystal_description prism
_exptl_crystal_F_000 888
_exptl_crystal_size_max 0.14
_exptl_crystal_size_mid 0.12
_exptl_crystal_size_min 0.04
_refine_diff_density_max 0.391
_refine_diff_density_min -0.386
_refine_diff_density_rms 0.075
_refine_ls_extinction_method none
_refine_ls_goodness_of_fit_ref 1.019
_refine_ls_hydrogen_treatment constr
_refine_ls_matrix_type full
_refine_ls_number_parameters 273
_refine_ls_number_reflns 4126
_refine_ls_number_restraints 0
_refine_ls_restrained_S_all 1.019
_refine_ls_R_factor_all 0.1094
_refine_ls_R_factor_gt 0.0676
_refine_ls_shift/su_max 0.001
_refine_ls_shift/su_mean 0
_refine_ls_structure_factor_coef Fsqd
_refine_ls_weighting_details
;
 w=1/[\s^2^(Fo^2^)+(0.0175P)^2^]
 where P=(Fo^2^+2Fc^2^)/3
;
_refine_ls_weighting_scheme calc
_refine_ls_wR_factor_gt 0.101
_refine_ls_wR_factor_ref 0.1185
_reflns_number_gt 2742
_reflns_number_total 4126
_reflns_threshold_expression 'I > 2\s(I)'
_cod_data_source_file c7ob02385e2.cif
_cod_data_source_block atm1
_cod_original_sg_symbol_H-M 'P 21/c'
_cod_database_code 7156000
_shelx_space_group_comment
;
The symmetry employed for this shelxl refinement is uniquely defined
by the following loop, which should always be used as a source of
symmetry information in preference to the above space-group names.
They are only intended as comments.
;

loop_
_space_group_symop_operation_xyz
'x, y, z'
'-x, y+1/2, -z+1/2'
'-x, -y, -z'
'x, -y-1/2, z-1/2'

loop_
_atom_site_label
_atom_site_type_symbol
_atom_site_fract_x
_atom_site_fract_y
_atom_site_fract_z
_atom_site_U_iso_or_equiv
_atom_site_adp_type
_atom_site_occupancy
_atom_site_calc_flag
C1 C 0.9030(3) 0.8199(2) 0.5478(2) 0.0163(7) Uani 1 d
H1A H 0.977 0.8638 0.5503 0.02 Uiso 1 calc
H1B H 0.8996 0.8087 0.6122 0.02 Uiso 1 calc
C2 C 0.7696(3) 0.8638(2) 0.4925(2) 0.0144(7) Uani 1 d
C3 C 0.7689(3) 0.9444(2) 0.4391(2) 0.0195(8) Uani 1 d
H3 H 0.8515 0.9694 0.4345 0.023 Uiso 1 calc
C4 C 0.6473(3) 0.9882(2) 0.3927(2) 0.0218(8) Uani 1 d
H4 H 0.6482 1.0421 0.3571 0.026 Uiso 1 calc
C5 C 0.5247(4) 0.9515(2) 0.3995(2) 0.0219(8) Uani 1 d
H5 H 0.4426 0.9812 0.3693 0.026 Uiso 1 calc
C6 C 0.5236(3) 0.8702(2) 0.4515(2) 0.0195(8) Uani 1 d
H6 H 0.4405 0.8454 0.4554 0.023 Uiso 1 calc
C7 C 0.6460(3) 0.8253(2) 0.4980(2) 0.0153(7) Uani 1 d
C8 C 0.6423(3) 0.7358(2) 0.5490(2) 0.0143(7) Uani 1 d
C9 C 0.5555(3) 0.7267(2) 0.6069(2) 0.0202(8) Uani 1 d
H9 H 0.4999 0.7771 0.6126 0.024 Uiso 1 calc
C10 C 0.5498(3) 0.6448(2) 0.6562(2) 0.0253(8) Uani 1 d
H10 H 0.4919 0.6405 0.6952 0.03 Uiso 1 calc
C11 C 0.6310(3) 0.5691(2) 0.6469(2) 0.0228(8) Uani 1 d
H11 H 0.6274 0.5135 0.6796 0.027 Uiso 1 calc
C12 C 0.7172(3) 0.5763(2) 0.5892(2) 0.0194(8) Uani 1 d
H12 H 0.7706 0.5249 0.5828 0.023 Uiso 1 calc
C13 C 0.7255(3) 0.6591(2) 0.5405(2) 0.0151(7) Uani 1 d
C14 C 0.8187(3) 0.6610(2) 0.47484(19) 0.0142(7) Uani 1 d
H14 H 0.8618 0.5989 0.4799 0.017 Uiso 1 calc
C15 C 0.7404(3) 0.6739(2) 0.36931(19) 0.0152(7) Uani 1 d
H15 H 0.6794 0.7283 0.3635 0.018 Uiso 1 calc
C16 C 0.6529(3) 0.5865(2) 0.3365(2) 0.0253(8) Uani 1 d
H16A H 0.6035 0.5931 0.2709 0.038 Uiso 1 calc
H16B H 0.5891 0.5792 0.3735 0.038 Uiso 1 calc
H16C H 0.711 0.5321 0.3444 0.038 Uiso 1 calc
C17 C 0.8376(3) 0.6911(2) 0.30873(19) 0.0222(8) Uani 1 d
H17A H 0.8786 0.7522 0.3227 0.033 Uiso 1 calc
H17B H 0.7876 0.688 0.243 0.033 Uiso 1 calc
H17C H 0.9081 0.644 0.3223 0.033 Uiso 1 calc
C18 C 1.1089(3) 0.6592(2) 0.6686(2) 0.0152(7) Uani 1 d
C19 C 1.0602(3) 0.5723(2) 0.6868(2) 0.0160(7) Uani 1 d
H19 H 1.0226 0.5313 0.6371 0.019 Uiso 1 calc
C20 C 1.0673(3) 0.5458(2) 0.7794(2) 0.0213(8) Uani 1 d
H20 H 1.0331 0.4878 0.7911 0.026 Uiso 1 calc
C21 C 1.1250(3) 0.6055(2) 0.8536(2) 0.0204(8) Uani 1 d
H21 H 1.1293 0.5875 0.9152 0.024 Uiso 1 calc
C22 C 1.1763(3) 0.6917(2) 0.8372(2) 0.0186(8) Uani 1 d
H22 H 1.2153 0.7322 0.8871 0.022 Uiso 1 calc
C23 C 1.1686(3) 0.7166(2) 0.74505(19) 0.0126(7) Uani 1 d
N1 N 0.9331(2) 0.73018(17) 0.50655(16) 0.0133(6) Uani 1 d
N2 N 1.2327(3) 0.80840(19) 0.73545(16) 0.0173(6) Uani 1 d
O1 O 1.1006(2) 0.60624(14) 0.49895(13) 0.0185(5) Uani 1 d
O2 O 1.1803(2) 0.76810(15) 0.54982(13) 0.0181(5) Uani 1 d
O3 O 1.1587(2) 0.87790(15) 0.71976(15) 0.0258(6) Uani 1 d
O4 O 1.3569(2) 0.80868(16) 0.74869(15) 0.0263(6) Uani 1 d
S1 S 1.08850(8) 0.69090(5) 0.54861(5) 0.0143(2) Uani 1 d

loop_
_atom_site_aniso_label
_atom_site_aniso_U_11
_atom_site_aniso_U_22
_atom_site_aniso_U_33
_atom_site_aniso_U_23
_atom_site_aniso_U_13
_atom_site_aniso_U_12
C1 0.0164(16) 0.0159(16) 0.0165(16) -0.0030(14) 0.0044(13) 0.0000(15)
C2 0.0180(17) 0.0117(15) 0.0139(15) -0.0043(14) 0.0050(13) 0.0038(14)
C3 0.0232(18) 0.0172(17) 0.0202(17) 0.0012(15) 0.0095(14) -0.0044(15)
C4 0.038(2) 0.0115(16) 0.0159(16) 0.0031(15) 0.0072(15) 0.0044(16)
C5 0.0242(19) 0.0184(17) 0.0225(17) -0.0008(16) 0.0058(15) 0.0059(16)
C6 0.0222(18) 0.0178(17) 0.0192(17) -0.0032(15) 0.0072(14) 0.0017(15)
C7 0.0203(17) 0.0123(15) 0.0131(15) -0.0017(14) 0.0043(13) -0.0012(15)
C8 0.0129(16) 0.0149(16) 0.0156(15) 0.0013(14) 0.0046(13) -0.0011(14)
C9 0.0168(17) 0.0232(18) 0.0233(17) 0.0015(16) 0.0100(14) 0.0014(16)
C10 0.0249(19) 0.032(2) 0.0236(18) 0.0073(17) 0.0143(15) -0.0018(18)
C11 0.0205(19) 0.0202(18) 0.0294(19) 0.0102(16) 0.0099(15) -0.0022(16)
C12 0.0188(18) 0.0145(16) 0.0242(17) 0.0011(15) 0.0047(14) 0.0013(15)
C13 0.0127(16) 0.0180(17) 0.0129(15) 0.0006(14) 0.0005(13) -0.0029(15)
C14 0.0167(17) 0.0072(15) 0.0181(16) -0.0015(14) 0.0036(13) 0.0000(14)
C15 0.0164(17) 0.0146(16) 0.0126(15) -0.0044(14) 0.0007(13) 0.0020(15)
C16 0.0207(18) 0.0258(18) 0.0264(18) -0.0075(17) 0.0015(14) -0.0008(17)
C17 0.0220(18) 0.0302(19) 0.0120(15) -0.0020(16) 0.0007(13) -0.0023(17)
C18 0.0148(17) 0.0142(16) 0.0169(16) 0.0026(14) 0.0052(13) 0.0026(14)
C19 0.0162(17) 0.0135(16) 0.0172(16) -0.0018(14) 0.0032(13) 0.0017(15)
C20 0.0219(18) 0.0168(16) 0.0257(18) 0.0049(16) 0.0072(14) -0.0016(16)
C21 0.0232(19) 0.0236(18) 0.0175(16) 0.0090(16) 0.0107(14) 0.0029(16)
C22 0.0199(18) 0.0197(17) 0.0144(16) -0.0001(15) 0.0017(13) 0.0046(16)
C23 0.0127(16) 0.0112(15) 0.0145(15) 0.0013(13) 0.0049(13) 0.0022(14)
N1 0.0161(14) 0.0119(13) 0.0109(12) -0.0021(11) 0.0023(10) 0.0013(12)
N2 0.0213(16) 0.0186(15) 0.0121(13) -0.0015(12) 0.0046(11) -0.0017(13)
O1 0.0203(12) 0.0210(12) 0.0161(11) -0.0056(10) 0.0079(9) 0.0043(11)
O2 0.0175(12) 0.0226(12) 0.0155(11) 0.0057(10) 0.0066(9) -0.0041(10)
O3 0.0299(14) 0.0127(12) 0.0350(13) -0.0004(11) 0.0095(11) 0.0032(11)
O4 0.0157(12) 0.0262(13) 0.0340(13) 0.0052(12) 0.0018(10) -0.0034(12)
S1 0.0155(4) 0.0155(4) 0.0125(4) 0.0004(3) 0.0048(3) 0.0006(4)

loop_
_atom_type_symbol
_atom_type_description
_atom_type_scat_dispersion_real
_atom_type_scat_dispersion_imag
_atom_type_scat_source
C C 0.0033 0.0016 'International Tables Vol C Tables 4.2.6.8 and 6.1.1.4'
H H 0 0 'International Tables Vol C Tables 4.2.6.8 and 6.1.1.4'
N N 0.0061 0.0033 'International Tables Vol C Tables 4.2.6.8 and 6.1.1.4'
O O 0.0106 0.006 'International Tables Vol C Tables 4.2.6.8 and 6.1.1.4'
S S 0.1246 0.1234 'International Tables Vol C Tables 4.2.6.8 and 6.1.1.4'

loop_
_geom_angle_atom_site_label_1
_geom_angle_atom_site_label_2
_geom_angle_atom_site_label_3
_geom_angle
N1 C1 C2 113.1(2)
C3 C2 C7 119.6(3)
C3 C2 C1 120.7(3)
C7 C2 C1 119.7(3)
C4 C3 C2 121.0(3)
C5 C4 C3 119.6(3)
C4 C5 C6 120.1(3)
C5 C6 C7 120.5(3)
C2 C7 C6 119.1(3)
C2 C7 C8 121.1(3)
C6 C7 C8 119.7(3)
C9 C8 C13 118.7(3)
C9 C8 C7 119.9(3)
C13 C8 C7 121.4(3)
C10 C9 C8 121.7(3)
C9 C10 C11 119.4(3)
C12 C11 C10 119.9(3)
C11 C12 C13 121.1(3)
C12 C13 C8 119.1(3)
C12 C13 C14 118.5(3)
C8 C13 C14 122.3(3)
N1 C14 C13 112.3(2)
N1 C14 C15 112.0(2)
C13 C14 C15 113.6(2)
C17 C15 C16 111.2(3)
C17 C15 C14 111.7(2)
C16 C15 C14 108.3(2)
C19 C18 C23 117.9(3)
C19 C18 S1 118.0(2)
C23 C18 S1 124.1(2)
C18 C19 C20 120.3(3)
C21 C20 C19 120.2(3)
C20 C21 C22 120.4(3)
C21 C22 C23 118.6(3)
C22 C23 C18 122.5(3)
C22 C23 N2 114.4(3)
C18 C23 N2 123.1(3)
C1 N1 C14 117.6(2)
C1 N1 S1 115.44(18)
C14 N1 S1 118.75(19)
O4 N2 O3 125.4(3)
O4 N2 C23 116.6(3)
O3 N2 C23 117.8(3)
O1 S1 O2 120.13(14)
O1 S1 N1 107.87(12)
O2 S1 N1 107.45(12)
O1 S1 C18 106.87(13)
O2 S1 C18 106.54(13)
N1 S1 C18 107.39(14)

loop_
_geom_bond_atom_site_label_1
_geom_bond_atom_site_label_2
_geom_bond_distance
C1 N1 1.481(4)
C1 C2 1.508(4)
C2 C3 1.388(4)
C2 C7 1.391(4)
C3 C4 1.381(4)
C4 C5 1.379(4)
C5 C6 1.388(4)
C6 C7 1.396(4)
C7 C8 1.484(4)
C8 C9 1.390(4)
C8 C13 1.406(4)
C9 C10 1.382(4)
C10 C11 1.385(4)
C11 C12 1.381(5)
C12 C13 1.393(4)
C13 C14 1.527(4)
C14 N1 1.494(4)
C14 C15 1.545(4)
C15 C17 1.522(4)
C15 C16 1.526(4)
C18 C19 1.385(4)
C18 C23 1.385(4)
C18 S1 1.775(3)
C19 C20 1.394(4)
C20 C21 1.377(4)
C21 C22 1.380(4)
C22 C23 1.380(4)
C23 N2 1.482(4)
N1 S1 1.625(2)
N2 O4 1.222(3)
N2 O3 1.224(3)
O1 S1 1.431(2)
O2 S1 1.437(2)
